data_4304700
loop_
_publ_author_name
'Shigehisa Akine'
'Takanori Taniguchi'
'Tatsuya Nabeshima'

_publ_contact_author_address
;
Tsukuba, Ibaraki 305-8571, Japan
;
_publ_contact_author_email nabesima@chem.tsukuba.ac.jp
_publ_contact_author_fax +81-29-853-4507
_publ_contact_author_name 'Tatsuya Nabeshima'
_publ_contact_author_phone +81-29-853-4507
_publ_section_title
;
Acyclic Bis(N2O2 chelate) Ligand for Trinuclear d-Block Homo- and
Heterometal Complexes
;
_journal_name_full 'Inorganic Chemistry'
_journal_page_first 3255
_journal_page_last 3264
_journal_paper_doi 10.1021/ic702255s
_journal_volume 47
_journal_year 2008
_chemical_formula_moiety C34H40Mn3N4O16
_chemical_formula_sum 'C34 H40 Mn3 N4 O16'
_chemical_formula_weight 925.52
_chemical_name_common '[LMn3(OAc)2(MeOH)2]'
_chemical_name_systematic
; 
 ? 
;
_space_group_IT_number 2
_symmetry_cell_setting triclinic
_symmetry_space_group_name_Hall '-P 1'
_symmetry_space_group_name_H-M 'P -1'
_atom_sites_solution_hydrogens geom
_atom_sites_solution_primary direct
_atom_sites_solution_secondary difmap
_audit_creation_method SHELXL-97
_cell_angle_alpha 108.702(8)
_cell_angle_beta 95.255(4)
_cell_angle_gamma 101.023(8)
_cell_formula_units_Z 2
_cell_length_a 9.584(6)
_cell_length_b 13.666(9)
_cell_length_c 15.566(10)
_cell_measurement_reflns_used 14805
_cell_measurement_temperature 120
_cell_measurement_theta_max 27.48
_cell_measurement_theta_min 3.02
_cell_volume 1870(2)
_computing_cell_refinement 'CrystalClear (Rigaku Corp., 2000)'
_computing_data_collection 'CrystalClear (Rigaku Corp., 2000)'
_computing_data_reduction 'CrystalClear (Rigaku Corp., 2000)'
_computing_molecular_graphics ORTEP-3
_computing_publication_material ORTEP-3
_computing_structure_refinement 'SHELXL-97 (Sheldrick, 1997)'
_computing_structure_solution 'DIRDIF99 (Beurskens et al., 1999)'
_diffrn_ambient_temperature 120
_diffrn_measured_fraction_theta_full 0.953
_diffrn_measured_fraction_theta_max 0.953
_diffrn_measurement_device_type 'Rigaku Mercury CCD system'
_diffrn_measurement_method CCD
_diffrn_radiation_monochromator graphite
_diffrn_radiation_source 'fine-focus sealed tube'
_diffrn_radiation_type MoK\a
_diffrn_radiation_wavelength 0.71069
_diffrn_reflns_av_R_equivalents 0.0245
_diffrn_reflns_av_sigmaI/netI 0.0358
_diffrn_reflns_limit_h_max 12
_diffrn_reflns_limit_h_min -12
_diffrn_reflns_limit_k_max 17
_diffrn_reflns_limit_k_min -15
_diffrn_reflns_limit_l_max 19
_diffrn_reflns_limit_l_min -20
_diffrn_reflns_number 14805
_diffrn_reflns_theta_full 27.48
_diffrn_reflns_theta_max 27.48
_diffrn_reflns_theta_min 3.02
_diffrn_standards_decay_% 0
_diffrn_standards_interval_count 0
_diffrn_standards_interval_time 0
_diffrn_standards_number 0
_exptl_absorpt_coefficient_mu 1.078
_exptl_absorpt_correction_T_max 0.8551
_exptl_absorpt_correction_T_min 0.6724
_exptl_absorpt_correction_type multi-scan
_exptl_absorpt_process_details 'CrystalClear (Rigaku Corp., 2000)'
_exptl_crystal_colour brown
_exptl_crystal_density_diffrn 1.644
_exptl_crystal_density_method 'not measured'
_exptl_crystal_description prismatic
_exptl_crystal_F_000 950
_exptl_crystal_size_max 0.40
_exptl_crystal_size_mid 0.30
_exptl_crystal_size_min 0.15
_refine_diff_density_max 0.398
_refine_diff_density_min -0.329
_refine_diff_density_rms 0.066
_refine_ls_extinction_method none
_refine_ls_goodness_of_fit_ref 1.069
_refine_ls_hydrogen_treatment mixed
_refine_ls_matrix_type full
_refine_ls_number_parameters 528
_refine_ls_number_reflns 8188
_refine_ls_number_restraints 0
_refine_ls_restrained_S_all 1.069
_refine_ls_R_factor_all 0.0501
_refine_ls_R_factor_gt 0.0405
_refine_ls_shift/su_max 0.001
_refine_ls_shift/su_mean 0.000
_refine_ls_structure_factor_coef Fsqd
_refine_ls_weighting_details 'calc w=1/[\s^2^(Fo^2^)+(0.0524P)^2^+1.2893P] where P=(Fo^2^+2Fc^2^)/3'
_refine_ls_weighting_scheme calc
_refine_ls_wR_factor_gt 0.0967
_refine_ls_wR_factor_ref 0.1012
_reflns_number_gt 7221
_reflns_number_total 8188
_reflns_threshold_expression >2sigma(I)
_cod_data_source_file ic702255s-file003_3.cif
_cod_data_source_block LMn3
_cod_database_code 4304700

loop_
_symmetry_equiv_pos_as_xyz
'x, y, z'
'-x, -y, -z'

loop_
_atom_site_label
_atom_site_type_symbol
_atom_site_fract_x
_atom_site_fract_y
_atom_site_fract_z
_atom_site_U_iso_or_equiv
_atom_site_adp_type
_atom_site_occupancy
_atom_site_symmetry_multiplicity
_atom_site_calc_flag
_atom_site_refinement_flags
_atom_site_disorder_assembly
_atom_site_disorder_group
Mn1 Mn 0.69055(4) 0.84456(3) 0.30073(2) 0.01721(9) Uani 1 1 d . . .
Mn2 Mn 0.46640(4) 0.62405(3) 0.30990(2) 0.01415(9) Uani 1 1 d . . .
Mn3 Mn 0.21785(4) 0.38506(3) 0.16912(2) 0.01515(9) Uani 1 1 d . . .
C1 C 0.8865(3) 0.80003(18) 0.48585(16) 0.0188(5) Uani 1 1 d . . .
C2 C 0.7384(3) 0.75222(18) 0.45968(15) 0.0163(4) Uani 1 1 d . . .
C3 C 0.6717(3) 0.70053(18) 0.51568(16) 0.0173(5) Uani 1 1 d . . .
C4 C 0.7468(3) 0.6978(2) 0.59451(17) 0.0236(5) Uani 1 1 d . . .
H1 H 0.6982 0.6650 0.6322 0.028 Uiso 1 1 calc R . .
C5 C 0.8943(3) 0.7435(2) 0.61869(18) 0.0288(6) Uani 1 1 d . . .
H2 H 0.9473 0.7398 0.6718 0.035 Uiso 1 1 calc R . .
C6 C 0.9627(3) 0.7937(2) 0.56518(18) 0.0245(5) Uani 1 1 d . . .
H3 H 1.0632 0.8248 0.5819 0.029 Uiso 1 1 calc R . .
O1 O 0.65998(18) 0.75054(13) 0.38449(11) 0.0188(3) Uani 1 1 d . . .
O2 O 0.52812(18) 0.65447(14) 0.48329(11) 0.0217(4) Uani 1 1 d . . .
C7 C 0.4496(3) 0.6181(3) 0.5454(2) 0.0411(8) Uani 1 1 d . . .
H4 H 0.4917 0.5645 0.5606 0.062 Uiso 1 1 calc R . .
H5 H 0.3487 0.5866 0.5164 0.062 Uiso 1 1 calc R . .
H6 H 0.4547 0.6781 0.6018 0.062 Uiso 1 1 calc R . .
C8 C 0.9705(3) 0.85778(19) 0.43714(17) 0.0198(5) Uani 1 1 d . . .
H7 H 1.0696 0.8874 0.4626 0.024 Uiso 1 1 calc R . .
N1 N 0.9256(2) 0.87334(16) 0.36307(14) 0.0196(4) Uani 1 1 d . . .
O3 O 1.0455(2) 0.93693(15) 0.34232(13) 0.0269(4) Uani 1 1 d . . .
C9 C 1.0202(3) 0.9328(2) 0.24940(18) 0.0254(5) Uani 1 1 d . . .
H8 H 0.9808 0.8580 0.2089 0.030 Uiso 1 1 calc R . .
H9 H 1.1130 0.9585 0.2316 0.030 Uiso 1 1 calc R . .
C10 C 0.9157(3) 0.9993(2) 0.23425(18) 0.0253(5) Uani 1 1 d . . .
H10 H 0.8633 1.0164 0.2871 0.030 Uiso 1 1 calc R . .
H11 H 0.9710 1.0671 0.2317 0.030 Uiso 1 1 calc R . .
O4 O 0.8139(2) 0.94585(14) 0.15152(12) 0.0247(4) Uani 1 1 d . . .
N2 N 0.7184(2) 0.85782(16) 0.16150(14) 0.0195(4) Uani 1 1 d . . .
C11 C 0.6434(3) 0.79998(19) 0.08257(17) 0.0199(5) Uani 1 1 d . . .
H12 H 0.6633 0.8223 0.0322 0.024 Uiso 1 1 calc R . .
C12 C 0.5319(3) 0.70450(19) 0.06242(16) 0.0176(5) Uani 1 1 d . . .
C13 C 0.4937(3) 0.65876(18) 0.12841(15) 0.0157(4) Uani 1 1 d . . .
C14 C 0.3795(2) 0.56428(18) 0.10208(15) 0.0148(4) Uani 1 1 d . . .
C15 C 0.3144(3) 0.51643(19) 0.00895(15) 0.0171(5) Uani 1 1 d . . .
C16 C 0.3600(3) 0.5618(2) -0.05697(16) 0.0206(5) Uani 1 1 d . . .
H13 H 0.3176 0.5278 -0.1199 0.025 Uiso 1 1 calc R . .
C17 C 0.4638(3) 0.6535(2) -0.03097(16) 0.0204(5) Uani 1 1 d . . .
H14 H 0.4912 0.6839 -0.0756 0.024 Uiso 1 1 calc R . .
O5 O 0.55779(18) 0.69741(13) 0.21438(11) 0.0186(3) Uani 1 1 d . . .
O6 O 0.34392(17) 0.52757(13) 0.16751(11) 0.0161(3) Uani 1 1 d . . .
C18 C 0.2008(3) 0.42111(19) -0.02562(16) 0.0185(5) Uani 1 1 d . . .
H15 H 0.1696 0.3923 -0.0902 0.022 Uiso 1 1 calc R . .
N3 N 0.1375(2) 0.37122(16) 0.02311(13) 0.0188(4) Uani 1 1 d . . .
O7 O 0.03728(19) 0.27674(13) -0.03826(12) 0.0225(4) Uani 1 1 d . . .
C19 C -0.1061(3) 0.2772(2) -0.01962(17) 0.0237(5) Uani 1 1 d . . .
H16 H -0.1735 0.2145 -0.0661 0.028 Uiso 1 1 calc R . .
H17 H -0.1317 0.3415 -0.0264 0.028 Uiso 1 1 calc R . .
C20 C -0.1270(3) 0.2754(2) 0.07508(17) 0.0231(5) Uani 1 1 d . . .
H18 H -0.0738 0.3440 0.1218 0.028 Uiso 1 1 calc R . .
H19 H -0.2305 0.2672 0.0800 0.028 Uiso 1 1 calc R . .
O8 O -0.07741(18) 0.19087(14) 0.09362(12) 0.0231(4) Uani 1 1 d . . .
N4 N 0.0754(2) 0.21823(16) 0.12047(14) 0.0193(4) Uani 1 1 d . . .
C21 C 0.1184(3) 0.13221(19) 0.10640(16) 0.0197(5) Uani 1 1 d . . .
H20 H 0.0474 0.0676 0.0783 0.024 Uiso 1 1 calc R . .
C22 C 0.2644(3) 0.1233(2) 0.12902(17) 0.0212(5) Uani 1 1 d . . .
C23 C 0.3810(3) 0.21058(18) 0.17698(15) 0.0160(4) Uani 1 1 d . . .
C24 C 0.5154(3) 0.1859(2) 0.19661(16) 0.0204(5) Uani 1 1 d . . .
C25 C 0.5315(3) 0.0826(2) 0.1684(2) 0.0311(6) Uani 1 1 d . . .
H21 H 0.6228 0.0688 0.1824 0.037 Uiso 1 1 calc R . .
C26 C 0.4148(4) -0.0017(2) 0.1195(2) 0.0403(8) Uani 1 1 d . . .
H22 H 0.4266 -0.0725 0.0995 0.048 Uiso 1 1 calc R . .
C27 C 0.2839(3) 0.0186(2) 0.1007(2) 0.0331(6) Uani 1 1 d . . .
H23 H 0.2042 -0.0389 0.0679 0.040 Uiso 1 1 calc R . .
O9 O 0.37143(17) 0.31034(13) 0.20297(11) 0.0168(3) Uani 1 1 d . . .
O10 O 0.62504(18) 0.27285(14) 0.24494(12) 0.0225(4) Uani 1 1 d . . .
C28 C 0.7532(3) 0.2512(2) 0.2817(2) 0.0290(6) Uani 1 1 d . . .
H24 H 0.7289 0.2079 0.3201 0.044 Uiso 1 1 calc R . .
H25 H 0.8208 0.3183 0.3191 0.044 Uiso 1 1 calc R . .
H26 H 0.7978 0.2126 0.2312 0.044 Uiso 1 1 calc R . .
O11 O 0.4964(2) 0.90668(15) 0.32793(15) 0.0333(5) Uani 1 1 d . . .
O12 O 0.6995(2) 1.02179(16) 0.38841(15) 0.0346(5) Uani 1 1 d . . .
C29 C 0.5665(3) 1.0001(2) 0.37705(19) 0.0273(6) Uani 1 1 d . . .
C30 C 0.4831(4) 1.0811(2) 0.4174(2) 0.0417(8) Uani 1 1 d . . .
H27 H 0.5466 1.1413 0.4672 0.062 Uiso 1 1 calc R . .
H28 H 0.4029 1.0490 0.4418 0.062 Uiso 1 1 calc R . .
H29 H 0.4454 1.1060 0.3696 0.062 Uiso 1 1 calc R . .
O13 O 0.29154(18) 0.51440(14) 0.33532(12) 0.0198(3) Uani 1 1 d . . .
O14 O 0.07084(19) 0.44474(15) 0.25908(12) 0.0268(4) Uani 1 1 d . . .
C31 C 0.1576(3) 0.5057(2) 0.33018(17) 0.0213(5) Uani 1 1 d . . .
C32 C 0.1011(3) 0.5706(3) 0.4110(2) 0.0449(9) Uani 1 1 d . . .
H30 H 0.0096 0.5840 0.3896 0.067 Uiso 1 1 calc R . .
H31 H 0.1711 0.6384 0.4425 0.067 Uiso 1 1 calc R . .
H32 H 0.0857 0.5317 0.4537 0.067 Uiso 1 1 calc R . .
O15 O 0.3219(2) 0.73658(16) 0.33460(13) 0.0256(4) Uani 1 1 d . . .
H33 H 0.369(4) 0.792(3) 0.343(2) 0.030(9) Uiso 1 1 d . . .
C33 C 0.2010(3) 0.7215(3) 0.2664(2) 0.0390(7) Uani 1 1 d . . .
H34 H 0.2341 0.7484 0.2187 0.059 Uiso 1 1 calc R . .
H35 H 0.1317 0.7603 0.2953 0.059 Uiso 1 1 calc R . .
H36 H 0.1547 0.6457 0.2387 0.059 Uiso 1 1 calc R . .
O16 O 0.58137(19) 0.49790(15) 0.28883(12) 0.0206(4) Uani 1 1 d . . .
H37 H 0.540(4) 0.440(3) 0.267(2) 0.036(10) Uiso 1 1 d . . .
C34 C 0.7327(3) 0.5119(2) 0.31115(18) 0.0245(5) Uani 1 1 d . . .
H38 H 0.7817 0.5832 0.3145 0.037 Uiso 1 1 calc R . .
H39 H 0.7654 0.4586 0.2636 0.037 Uiso 1 1 calc R . .
H40 H 0.7553 0.5034 0.3707 0.037 Uiso 1 1 calc R . .

loop_
_atom_site_aniso_label
_atom_site_aniso_U_11
_atom_site_aniso_U_22
_atom_site_aniso_U_33
_atom_site_aniso_U_23
_atom_site_aniso_U_13
_atom_site_aniso_U_12
Mn1 0.02237(19) 0.01484(17) 0.01691(18) 0.00832(14) 0.00600(14) 0.00393(14)
Mn2 0.01624(18) 0.01514(17) 0.01320(16) 0.00772(13) 0.00325(13) 0.00331(13)
Mn3 0.01634(18) 0.01552(17) 0.01573(17) 0.00762(13) 0.00236(13) 0.00498(13)
C1 0.0229(12) 0.0162(11) 0.0176(11) 0.0060(9) 0.0037(9) 0.0048(9)
C2 0.0234(12) 0.0131(10) 0.0130(10) 0.0042(8) 0.0026(9) 0.0060(9)
C3 0.0207(12) 0.0155(11) 0.0156(11) 0.0052(9) 0.0030(9) 0.0045(9)
C4 0.0313(14) 0.0245(13) 0.0176(11) 0.0113(10) 0.0033(10) 0.0062(11)
C5 0.0287(14) 0.0349(15) 0.0216(13) 0.0128(11) -0.0057(11) 0.0038(12)
C6 0.0220(12) 0.0257(13) 0.0242(13) 0.0093(10) -0.0007(10) 0.0026(10)
O1 0.0221(9) 0.0202(8) 0.0147(8) 0.0092(7) 0.0019(7) 0.0014(7)
O2 0.0209(9) 0.0290(9) 0.0168(8) 0.0129(7) 0.0028(7) 0.0008(7)
C7 0.0289(15) 0.070(2) 0.0282(15) 0.0313(16) 0.0038(12) -0.0048(15)
C8 0.0199(12) 0.0160(11) 0.0216(12) 0.0048(9) 0.0044(9) 0.0025(9)
N1 0.0195(10) 0.0158(9) 0.0251(10) 0.0086(8) 0.0088(8) 0.0029(8)
O3 0.0243(9) 0.0263(9) 0.0294(10) 0.0139(8) 0.0060(8) -0.0040(8)
C9 0.0265(13) 0.0267(13) 0.0260(13) 0.0133(11) 0.0114(11) 0.0029(11)
C10 0.0318(14) 0.0170(12) 0.0278(13) 0.0099(10) 0.0108(11) 0.0006(10)
O4 0.0333(10) 0.0194(9) 0.0268(9) 0.0155(7) 0.0111(8) 0.0025(8)
N2 0.0258(11) 0.0155(9) 0.0245(11) 0.0136(8) 0.0119(9) 0.0063(8)
C11 0.0270(13) 0.0208(12) 0.0229(12) 0.0156(10) 0.0131(10) 0.0127(10)
C12 0.0215(12) 0.0197(11) 0.0203(11) 0.0128(9) 0.0098(9) 0.0114(10)
C13 0.0205(11) 0.0163(11) 0.0146(10) 0.0072(9) 0.0053(9) 0.0096(9)
C14 0.0189(11) 0.0172(11) 0.0150(10) 0.0096(9) 0.0066(9) 0.0110(9)
C15 0.0224(12) 0.0207(11) 0.0141(10) 0.0089(9) 0.0057(9) 0.0122(10)
C16 0.0273(13) 0.0265(12) 0.0140(11) 0.0101(9) 0.0063(9) 0.0132(11)
C17 0.0284(13) 0.0250(12) 0.0164(11) 0.0132(10) 0.0087(10) 0.0134(10)
O5 0.0253(9) 0.0180(8) 0.0144(8) 0.0088(6) 0.0042(7) 0.0034(7)
O6 0.0204(8) 0.0174(8) 0.0132(7) 0.0089(6) 0.0037(6) 0.0042(6)
C18 0.0222(12) 0.0222(12) 0.0149(11) 0.0070(9) 0.0033(9) 0.0127(10)
N3 0.0214(10) 0.0165(10) 0.0165(9) 0.0035(8) 0.0004(8) 0.0052(8)
O7 0.0250(9) 0.0190(8) 0.0185(8) 0.0018(7) -0.0003(7) 0.0039(7)
C19 0.0217(12) 0.0220(12) 0.0248(13) 0.0061(10) -0.0032(10) 0.0059(10)
C20 0.0173(12) 0.0259(13) 0.0242(12) 0.0063(10) 0.0005(10) 0.0060(10)
O8 0.0152(8) 0.0249(9) 0.0293(9) 0.0119(8) -0.0008(7) 0.0021(7)
N4 0.0157(10) 0.0234(10) 0.0186(10) 0.0089(8) -0.0003(8) 0.0026(8)
C21 0.0252(13) 0.0157(11) 0.0174(11) 0.0076(9) 0.0008(9) 0.0012(9)
C22 0.0253(13) 0.0199(12) 0.0211(12) 0.0096(10) 0.0035(10) 0.0071(10)
C23 0.0207(11) 0.0170(11) 0.0145(10) 0.0085(9) 0.0056(9) 0.0078(9)
C24 0.0239(12) 0.0227(12) 0.0178(11) 0.0098(9) 0.0043(9) 0.0078(10)
C25 0.0310(15) 0.0273(14) 0.0401(16) 0.0130(12) 0.0032(12) 0.0178(12)
C26 0.0444(18) 0.0188(13) 0.055(2) 0.0065(13) -0.0018(15) 0.0164(13)
C27 0.0374(16) 0.0155(12) 0.0414(16) 0.0072(11) -0.0044(13) 0.0043(11)
O9 0.0182(8) 0.0165(8) 0.0190(8) 0.0082(6) 0.0041(6) 0.0077(6)
O10 0.0173(8) 0.0247(9) 0.0286(9) 0.0112(7) 0.0015(7) 0.0098(7)
C28 0.0191(13) 0.0365(15) 0.0353(15) 0.0154(12) 0.0022(11) 0.0114(11)
O11 0.0396(12) 0.0223(10) 0.0422(12) 0.0127(9) 0.0134(9) 0.0116(9)
O12 0.0340(11) 0.0320(11) 0.0381(11) 0.0106(9) 0.0122(9) 0.0078(9)
C29 0.0381(16) 0.0234(13) 0.0286(14) 0.0154(11) 0.0130(12) 0.0116(12)
C30 0.054(2) 0.0304(16) 0.0514(19) 0.0158(14) 0.0255(16) 0.0238(15)
O13 0.0176(8) 0.0237(9) 0.0238(9) 0.0144(7) 0.0079(7) 0.0054(7)
O14 0.0226(9) 0.0314(10) 0.0198(9) 0.0029(8) 0.0022(7) 0.0023(8)
C31 0.0198(12) 0.0228(12) 0.0211(12) 0.0066(10) 0.0073(10) 0.0041(10)
C32 0.0242(15) 0.067(2) 0.0291(15) -0.0038(15) 0.0057(12) 0.0111(15)
O15 0.0271(10) 0.0222(10) 0.0317(10) 0.0116(8) 0.0082(8) 0.0099(8)
C33 0.0385(17) 0.0427(18) 0.0411(17) 0.0153(14) 0.0033(14) 0.0216(15)
O16 0.0160(8) 0.0189(9) 0.0264(9) 0.0076(7) -0.0001(7) 0.0051(7)
C34 0.0170(12) 0.0295(13) 0.0259(13) 0.0086(11) 0.0010(10) 0.0060(10)

loop_
_atom_type_symbol
_atom_type_description
_atom_type_scat_dispersion_real
_atom_type_scat_dispersion_imag
_atom_type_scat_source
C C 0.0033 0.0016 'International Tables Vol C Tables 4.2.6.8 and 6.1.1.4'
H H 0.0000 0.0000 'International Tables Vol C Tables 4.2.6.8 and 6.1.1.4'
Mn Mn 0.3368 0.7283 'International Tables Vol C Tables 4.2.6.8 and 6.1.1.4'
N N 0.0061 0.0033 'International Tables Vol C Tables 4.2.6.8 and 6.1.1.4'
O O 0.0106 0.0060 'International Tables Vol C Tables 4.2.6.8 and 6.1.1.4'

loop_
_geom_angle_atom_site_label_1
_geom_angle_atom_site_label_2
_geom_angle_atom_site_label_3
_geom_angle
_geom_angle_site_symmetry_1
_geom_angle_site_symmetry_3
_geom_angle_publ_flag
O1 Mn1 O5 74.57(8) . . ?
O1 Mn1 O11 94.32(8) . . ?
O5 Mn1 O11 89.49(8) . . ?
O1 Mn1 N2 149.61(7) . . ?
O5 Mn1 N2 80.17(8) . . ?
O11 Mn1 N2 102.14(8) . . ?
O1 Mn1 N1 82.00(7) . . ?
O5 Mn1 N1 125.88(7) . . ?
O11 Mn1 N1 141.04(8) . . ?
N2 Mn1 N1 99.90(8) . . ?
O1 Mn1 O12 109.18(8) . . ?
O5 Mn1 O12 145.88(8) . . ?
O11 Mn1 O12 56.67(8) . . ?
N2 Mn1 O12 101.20(8) . . ?
N1 Mn1 O12 87.79(8) . . ?
O1 Mn1 C29 102.83(8) . . ?
O5 Mn1 C29 118.18(9) . . ?
O11 Mn1 C29 28.75(8) . . ?
N2 Mn1 C29 103.85(8) . . ?
N1 Mn1 C29 114.25(9) . . ?
O12 Mn1 C29 27.93(8) . . ?
O16 Mn2 O13 85.87(8) . . ?
O16 Mn2 O5 98.88(7) . . ?
O13 Mn2 O5 148.46(7) . . ?
O16 Mn2 O1 93.67(8) . . ?
O13 Mn2 O1 140.37(7) . . ?
O5 Mn2 O1 70.80(7) . . ?
O16 Mn2 O15 171.58(7) . . ?
O13 Mn2 O15 85.70(8) . . ?
O5 Mn2 O15 88.19(8) . . ?
O1 Mn2 O15 92.99(9) . . ?
O16 Mn2 O6 85.06(7) . . ?
O13 Mn2 O6 76.93(7) . . ?
O5 Mn2 O6 72.49(7) . . ?
O1 Mn2 O6 142.60(6) . . ?
O15 Mn2 O6 92.76(7) . . ?
O9 Mn3 O6 102.38(8) . . ?
O9 Mn3 O14 123.63(8) . . ?
O6 Mn3 O14 100.67(8) . . ?
O9 Mn3 N3 123.77(7) . . ?
O6 Mn3 N3 80.84(7) . . ?
O14 Mn3 N3 110.25(8) . . ?
O9 Mn3 N4 82.64(8) . . ?
O6 Mn3 N4 161.18(7) . . ?
O14 Mn3 N4 91.16(8) . . ?
N3 Mn3 N4 81.35(7) . . ?
C2 C1 C6 119.6(2) . . ?
C2 C1 C8 124.7(2) . . ?
C6 C1 C8 115.7(2) . . ?
O1 C2 C1 123.6(2) . . ?
O1 C2 C3 118.7(2) . . ?
C1 C2 C3 117.7(2) . . ?
O2 C3 C4 124.8(2) . . ?
O2 C3 C2 113.2(2) . . ?
C4 C3 C2 122.0(2) . . ?
C3 C4 C5 119.8(2) . . ?
C3 C4 H1 120.1 . . ?
C5 C4 H1 120.1 . . ?
C6 C5 C4 119.6(2) . . ?
C6 C5 H2 120.2 . . ?
C4 C5 H2 120.2 . . ?
C5 C6 C1 121.3(2) . . ?
C5 C6 H3 119.4 . . ?
C1 C6 H3 119.4 . . ?
C2 O1 Mn1 132.34(15) . . ?
C2 O1 Mn2 123.23(14) . . ?
Mn1 O1 Mn2 104.11(8) . . ?
C3 O2 C7 115.4(2) . . ?
O2 C7 H4 109.5 . . ?
O2 C7 H5 109.5 . . ?
H4 C7 H5 109.5 . . ?
O2 C7 H6 109.5 . . ?
H4 C7 H6 109.5 . . ?
H5 C7 H6 109.5 . . ?
N1 C8 C1 127.1(2) . . ?
N1 C8 H7 116.5 . . ?
C1 C8 H7 116.5 . . ?
C8 N1 O3 107.0(2) . . ?
C8 N1 Mn1 125.60(16) . . ?
O3 N1 Mn1 125.49(15) . . ?
C9 O3 N1 111.08(19) . . ?
O3 C9 C10 112.8(2) . . ?
O3 C9 H8 109.0 . . ?
C10 C9 H8 109.0 . . ?
O3 C9 H9 109.0 . . ?
C10 C9 H9 109.0 . . ?
H8 C9 H9 107.8 . . ?
O4 C10 C9 112.3(2) . . ?
O4 C10 H10 109.1 . . ?
C9 C10 H10 109.1 . . ?
O4 C10 H11 109.1 . . ?
C9 C10 H11 109.1 . . ?
H10 C10 H11 107.9 . . ?
N2 O4 C10 109.07(17) . . ?
C11 N2 O4 108.70(19) . . ?
C11 N2 Mn1 128.24(16) . . ?
O4 N2 Mn1 122.48(14) . . ?
N2 C11 C12 126.8(2) . . ?
N2 C11 H12 116.6 . . ?
C12 C11 H12 116.6 . . ?
C13 C12 C17 119.8(2) . . ?
C13 C12 C11 123.6(2) . . ?
C17 C12 C11 116.5(2) . . ?
O5 C13 C12 123.3(2) . . ?
O5 C13 C14 117.1(2) . . ?
C12 C13 C14 119.6(2) . . ?
O6 C14 C15 124.3(2) . . ?
O6 C14 C13 117.0(2) . . ?
C15 C14 C13 118.7(2) . . ?
C14 C15 C16 120.3(2) . . ?
C14 C15 C18 123.7(2) . . ?
C16 C15 C18 116.0(2) . . ?
C17 C16 C15 120.6(2) . . ?
C17 C16 H13 119.7 . . ?
C15 C16 H13 119.7 . . ?
C16 C17 C12 120.8(2) . . ?
C16 C17 H14 119.6 . . ?
C12 C17 H14 119.6 . . ?
C13 O5 Mn1 135.03(15) . . ?
C13 O5 Mn2 117.45(15) . . ?
Mn1 O5 Mn2 104.27(8) . . ?
C14 O6 Mn3 134.30(15) . . ?
C14 O6 Mn2 115.54(15) . . ?
Mn3 O6 Mn2 109.44(7) . . ?
N3 C18 C15 126.0(2) . . ?
N3 C18 H15 117.0 . . ?
C15 C18 H15 117.0 . . ?
C18 N3 O7 108.28(19) . . ?
C18 N3 Mn3 127.30(17) . . ?
O7 N3 Mn3 120.67(14) . . ?
C19 O7 N3 110.60(17) . . ?
O7 C19 C20 114.2(2) . . ?
O7 C19 H16 108.7 . . ?
C20 C19 H16 108.7 . . ?
O7 C19 H17 108.7 . . ?
C20 C19 H17 108.7 . . ?
H16 C19 H17 107.6 . . ?
O8 C20 C19 111.9(2) . . ?
O8 C20 H18 109.2 . . ?
C19 C20 H18 109.2 . . ?
O8 C20 H19 109.2 . . ?
C19 C20 H19 109.2 . . ?
H18 C20 H19 107.9 . . ?
N4 O8 C20 111.17(18) . . ?
C21 N4 O8 108.2(2) . . ?
C21 N4 Mn3 126.14(17) . . ?
O8 N4 Mn3 125.53(14) . . ?
N4 C21 C22 126.6(2) . . ?
N4 C21 H20 116.7 . . ?
C22 C21 H20 116.7 . . ?
C27 C22 C23 120.8(2) . . ?
C27 C22 C21 115.0(2) . . ?
C23 C22 C21 124.2(2) . . ?
O9 C23 C22 124.0(2) . . ?
O9 C23 C24 119.8(2) . . ?
C22 C23 C24 116.2(2) . . ?
O10 C24 C25 123.9(2) . . ?
O10 C24 C23 114.3(2) . . ?
C25 C24 C23 121.8(2) . . ?
C24 C25 C26 120.5(3) . . ?
C24 C25 H21 119.7 . . ?
C26 C25 H21 119.7 . . ?
C27 C26 C25 119.4(3) . . ?
C27 C26 H22 120.3 . . ?
C25 C26 H22 120.3 . . ?
C26 C27 C22 121.2(3) . . ?
C26 C27 H23 119.4 . . ?
C22 C27 H23 119.4 . . ?
C23 O9 Mn3 133.30(15) . . ?
C24 O10 C28 116.1(2) . . ?
O10 C28 H24 109.5 . . ?
O10 C28 H25 109.5 . . ?
H24 C28 H25 109.5 . . ?
O10 C28 H26 109.5 . . ?
H24 C28 H26 109.5 . . ?
H25 C28 H26 109.5 . . ?
C29 O11 Mn1 94.60(18) . . ?
C29 O12 Mn1 89.10(17) . . ?
O12 C29 O11 119.6(3) . . ?
O12 C29 C30 122.3(3) . . ?
O11 C29 C30 118.1(3) . . ?
O12 C29 Mn1 62.97(15) . . ?
O11 C29 Mn1 56.65(14) . . ?
C30 C29 Mn1 174.7(2) . . ?
C29 C30 H27 109.5 . . ?
C29 C30 H28 109.5 . . ?
H27 C30 H28 109.5 . . ?
C29 C30 H29 109.5 . . ?
H27 C30 H29 109.5 . . ?
H28 C30 H29 109.5 . . ?
C31 O13 Mn2 133.89(16) . . ?
C31 O14 Mn3 101.10(16) . . ?
O13 C31 O14 121.7(2) . . ?
O13 C31 C32 118.7(2) . . ?
O14 C31 C32 119.6(2) . . ?
C31 C32 H30 109.5 . . ?
C31 C32 H31 109.5 . . ?
H30 C32 H31 109.5 . . ?
C31 C32 H32 109.5 . . ?
H30 C32 H32 109.5 . . ?
H31 C32 H32 109.5 . . ?
C33 O15 Mn2 120.51(17) . . ?
C33 O15 H33 107(2) . . ?
Mn2 O15 H33 107(2) . . ?
O15 C33 H34 109.5 . . ?
O15 C33 H35 109.5 . . ?
H34 C33 H35 109.5 . . ?
O15 C33 H36 109.5 . . ?
H34 C33 H36 109.5 . . ?
H35 C33 H36 109.5 . . ?
C34 O16 Mn2 125.95(16) . . ?
C34 O16 H37 114(3) . . ?
Mn2 O16 H37 120(3) . . ?
O16 C34 H38 109.5 . . ?
O16 C34 H39 109.5 . . ?
H38 C34 H39 109.5 . . ?
O16 C34 H40 109.5 . . ?
H38 C34 H40 109.5 . . ?
H39 C34 H40 109.5 . . ?

loop_
_geom_bond_atom_site_label_1
_geom_bond_atom_site_label_2
_geom_bond_distance
_geom_bond_site_symmetry_2
_geom_bond_publ_flag
Mn1 O1 2.1063(19) . ?
Mn1 O5 2.1081(19) . ?
Mn1 O11 2.209(2) . ?
Mn1 N2 2.267(2) . ?
Mn1 N1 2.278(2) . ?
Mn1 O12 2.348(2) . ?
Mn1 C29 2.636(3) . ?
Mn2 O16 2.173(2) . ?
Mn2 O13 2.1800(19) . ?
Mn2 O5 2.2003(18) . ?
Mn2 O1 2.2069(19) . ?
Mn2 O15 2.228(2) . ?
Mn2 O6 2.2552(19) . ?
Mn3 O9 2.0650(18) . ?
Mn3 O6 2.0954(19) . ?
Mn3 O14 2.163(2) . ?
Mn3 N3 2.268(2) . ?
Mn3 N4 2.269(2) . ?
C1 C2 1.406(3) . ?
C1 C6 1.412(3) . ?
C1 C8 1.449(3) . ?
C2 O1 1.323(3) . ?
C2 C3 1.411(3) . ?
C3 O2 1.372(3) . ?
C3 C4 1.379(3) . ?
C4 C5 1.394(4) . ?
C4 H1 0.9500 . ?
C5 C6 1.375(4) . ?
C5 H2 0.9500 . ?
C6 H3 0.9500 . ?
O2 C7 1.431(3) . ?
C7 H4 0.9800 . ?
C7 H5 0.9800 . ?
C7 H6 0.9800 . ?
C8 N1 1.289(3) . ?
C8 H7 0.9500 . ?
N1 O3 1.431(3) . ?
O3 C9 1.425(3) . ?
C9 C10 1.526(4) . ?
C9 H8 0.9900 . ?
C9 H9 0.9900 . ?
C10 O4 1.427(3) . ?
C10 H10 0.9900 . ?
C10 H11 0.9900 . ?
O4 N2 1.426(3) . ?
N2 C11 1.284(3) . ?
C11 C12 1.444(3) . ?
C11 H12 0.9500 . ?
C12 C13 1.405(3) . ?
C12 C17 1.424(3) . ?
C13 O5 1.311(3) . ?
C13 C14 1.439(3) . ?
C14 O6 1.316(3) . ?
C14 C15 1.410(3) . ?
C15 C16 1.420(3) . ?
C15 C18 1.440(3) . ?
C16 C17 1.359(4) . ?
C16 H13 0.9500 . ?
C17 H14 0.9500 . ?
C18 N3 1.291(3) . ?
C18 H15 0.9500 . ?
N3 O7 1.438(3) . ?
O7 C19 1.431(3) . ?
C19 C20 1.513(4) . ?
C19 H16 0.9900 . ?
C19 H17 0.9900 . ?
C20 O8 1.429(3) . ?
C20 H18 0.9900 . ?
C20 H19 0.9900 . ?
O8 N4 1.428(3) . ?
N4 C21 1.279(3) . ?
C21 C22 1.448(4) . ?
C21 H20 0.9500 . ?
C22 C27 1.410(4) . ?
C22 C23 1.413(3) . ?
C23 O9 1.316(3) . ?
C23 C24 1.423(3) . ?
C24 O10 1.373(3) . ?
C24 C25 1.381(4) . ?
C25 C26 1.395(4) . ?
C25 H21 0.9500 . ?
C26 C27 1.362(4) . ?
C26 H22 0.9500 . ?
C27 H23 0.9500 . ?
O10 C28 1.429(3) . ?
C28 H24 0.9800 . ?
C28 H25 0.9800 . ?
C28 H26 0.9800 . ?
O11 C29 1.272(3) . ?
O12 C29 1.235(4) . ?
C29 C30 1.498(4) . ?
C30 H27 0.9800 . ?
C30 H28 0.9800 . ?
C30 H29 0.9800 . ?
O13 C31 1.259(3) . ?
O14 C31 1.259(3) . ?
C31 C32 1.502(4) . ?
C32 H30 0.9800 . ?
C32 H31 0.9800 . ?
C32 H32 0.9800 . ?
O15 C33 1.433(4) . ?
O15 H33 0.77(3) . ?
C33 H34 0.9800 . ?
C33 H35 0.9800 . ?
C33 H36 0.9800 . ?
O16 C34 1.421(3) . ?
O16 H37 0.77(4) . ?
C34 H38 0.9800 . ?
C34 H39 0.9800 . ?
C34 H40 0.9800 . ?

loop_
_geom_torsion_atom_site_label_1
_geom_torsion_atom_site_label_2
_geom_torsion_atom_site_label_3
_geom_torsion_atom_site_label_4
_geom_torsion
_geom_torsion_site_symmetry_1
_geom_torsion_site_symmetry_2
_geom_torsion_site_symmetry_3
_geom_torsion_site_symmetry_4
_geom_torsion_publ_flag
C6 C1 C2 O1 -177.1(2) . . . . ?
C8 C1 C2 O1 3.2(4) . . . . ?
C6 C1 C2 C3 0.8(3) . . . . ?
C8 C1 C2 C3 -178.8(2) . . . . ?
O1 C2 C3 O2 -0.6(3) . . . . ?
C1 C2 C3 O2 -178.6(2) . . . . ?
O1 C2 C3 C4 179.2(2) . . . . ?
C1 C2 C3 C4 1.2(4) . . . . ?
O2 C3 C4 C5 177.1(2) . . . . ?
C2 C3 C4 C5 -2.6(4) . . . . ?
C3 C4 C5 C6 2.0(4) . . . . ?
C4 C5 C6 C1 -0.1(4) . . . . ?
C2 C1 C6 C5 -1.3(4) . . . . ?
C8 C1 C6 C5 178.3(2) . . . . ?
C1 C2 O1 Mn1 -20.6(3) . . . . ?
C3 C2 O1 Mn1 161.52(16) . . . . ?
C1 C2 O1 Mn2 151.79(18) . . . . ?
C3 C2 O1 Mn2 -26.1(3) . . . . ?
O5 Mn1 O1 C2 154.1(2) . . . . ?
O11 Mn1 O1 C2 -117.7(2) . . . . ?
N2 Mn1 O1 C2 119.3(2) . . . . ?
N1 Mn1 O1 C2 23.3(2) . . . . ?
O12 Mn1 O1 C2 -61.5(2) . . . . ?
C29 Mn1 O1 C2 -89.8(2) . . . . ?
O5 Mn1 O1 Mn2 -19.32(7) . . . . ?
O11 Mn1 O1 Mn2 68.95(9) . . . . ?
N2 Mn1 O1 Mn2 -54.13(17) . . . . ?
N1 Mn1 O1 Mn2 -150.07(8) . . . . ?
O12 Mn1 O1 Mn2 125.09(8) . . . . ?
C29 Mn1 O1 Mn2 96.76(10) . . . . ?
O16 Mn2 O1 C2 -57.16(18) . . . . ?
O13 Mn2 O1 C2 30.8(2) . . . . ?
O5 Mn2 O1 C2 -155.29(18) . . . . ?
O15 Mn2 O1 C2 117.68(18) . . . . ?
O6 Mn2 O1 C2 -143.82(16) . . . . ?
O16 Mn2 O1 Mn1 117.01(8) . . . . ?
O13 Mn2 O1 Mn1 -155.03(8) . . . . ?
O5 Mn2 O1 Mn1 18.88(7) . . . . ?
O15 Mn2 O1 Mn1 -68.15(8) . . . . ?
O6 Mn2 O1 Mn1 30.34(14) . . . . ?
C4 C3 O2 C7 11.1(4) . . . . ?
C2 C3 O2 C7 -169.1(2) . . . . ?
C2 C1 C8 N1 -1.1(4) . . . . ?
C6 C1 C8 N1 179.3(2) . . . . ?
C1 C8 N1 O3 178.3(2) . . . . ?
C1 C8 N1 Mn1 13.4(4) . . . . ?
O1 Mn1 N1 C8 -18.9(2) . . . . ?
O5 Mn1 N1 C8 -83.3(2) . . . . ?
O11 Mn1 N1 C8 68.0(2) . . . . ?
N2 Mn1 N1 C8 -168.2(2) . . . . ?
O12 Mn1 N1 C8 90.8(2) . . . . ?
C29 Mn1 N1 C8 81.6(2) . . . . ?
O1 Mn1 N1 O3 178.86(18) . . . . ?
O5 Mn1 N1 O3 114.53(17) . . . . ?
O11 Mn1 N1 O3 -94.2(2) . . . . ?
N2 Mn1 N1 O3 29.57(18) . . . . ?
O12 Mn1 N1 O3 -71.42(18) . . . . ?
C29 Mn1 N1 O3 -80.62(19) . . . . ?
C8 N1 O3 C9 162.9(2) . . . . ?
Mn1 N1 O3 C9 -32.1(3) . . . . ?
N1 O3 C9 C10 75.6(3) . . . . ?
O3 C9 C10 O4 -137.4(2) . . . . ?
C9 C10 O4 N2 68.5(2) . . . . ?
C10 O4 N2 C11 -169.2(2) . . . . ?
C10 O4 N2 Mn1 18.8(2) . . . . ?
O1 Mn1 N2 C11 47.6(3) . . . . ?
O5 Mn1 N2 C11 13.6(2) . . . . ?
O11 Mn1 N2 C11 -73.7(2) . . . . ?
N1 Mn1 N2 C11 138.6(2) . . . . ?
O12 Mn1 N2 C11 -131.7(2) . . . . ?
C29 Mn1 N2 C11 -103.2(2) . . . . ?
O1 Mn1 N2 O4 -142.19(15) . . . . ?
O5 Mn1 N2 O4 -176.13(17) . . . . ?
O11 Mn1 N2 O4 96.53(17) . . . . ?
N1 Mn1 N2 O4 -51.13(17) . . . . ?
O12 Mn1 N2 O4 38.56(18) . . . . ?
C29 Mn1 N2 O4 67.06(18) . . . . ?
O4 N2 C11 C12 -178.6(2) . . . . ?
Mn1 N2 C11 C12 -7.3(4) . . . . ?
N2 C11 C12 C13 -2.6(4) . . . . ?
N2 C11 C12 C17 -179.8(2) . . . . ?
C17 C12 C13 O5 175.6(2) . . . . ?
C11 C12 C13 O5 -1.5(4) . . . . ?
C17 C12 C13 C14 -3.8(3) . . . . ?
C11 C12 C13 C14 179.1(2) . . . . ?
O5 C13 C14 O6 3.4(3) . . . . ?
C12 C13 C14 O6 -177.1(2) . . . . ?
O5 C13 C14 C15 -175.9(2) . . . . ?
C12 C13 C14 C15 3.6(3) . . . . ?
O6 C14 C15 C16 180.0(2) . . . . ?
C13 C14 C15 C16 -0.8(3) . . . . ?
O6 C14 C15 C18 -0.1(4) . . . . ?
C13 C14 C15 C18 179.2(2) . . . . ?
C14 C15 C16 C17 -1.9(4) . . . . ?
C18 C15 C16 C17 178.1(2) . . . . ?
C15 C16 C17 C12 1.8(4) . . . . ?
C13 C12 C17 C16 1.2(4) . . . . ?
C11 C12 C17 C16 178.5(2) . . . . ?
C12 C13 O5 Mn1 17.7(4) . . . . ?
C14 C13 O5 Mn1 -162.86(15) . . . . ?
C12 C13 O5 Mn2 173.60(17) . . . . ?
C14 C13 O5 Mn2 -6.9(3) . . . . ?
O1 Mn1 O5 C13 177.5(2) . . . . ?
O11 Mn1 O5 C13 82.9(2) . . . . ?
N2 Mn1 O5 C13 -19.5(2) . . . . ?
N1 Mn1 O5 C13 -114.7(2) . . . . ?
O12 Mn1 O5 C13 75.9(2) . . . . ?
C29 Mn1 O5 C13 81.0(2) . . . . ?
O1 Mn1 O5 Mn2 19.40(7) . . . . ?
O11 Mn1 O5 Mn2 -75.22(8) . . . . ?
N2 Mn1 O5 Mn2 -177.64(8) . . . . ?
N1 Mn1 O5 Mn2 87.20(10) . . . . ?
O12 Mn1 O5 Mn2 -82.15(13) . . . . ?
C29 Mn1 O5 Mn2 -77.11(9) . . . . ?
O16 Mn2 O5 C13 87.60(17) . . . . ?
O13 Mn2 O5 C13 -9.0(2) . . . . ?
O1 Mn2 O5 C13 178.41(17) . . . . ?
O15 Mn2 O5 C13 -87.79(17) . . . . ?
O6 Mn2 O5 C13 5.68(15) . . . . ?
O16 Mn2 O5 Mn1 -109.69(8) . . . . ?
O13 Mn2 O5 Mn1 153.69(10) . . . . ?
O1 Mn2 O5 Mn1 -18.88(7) . . . . ?
O15 Mn2 O5 Mn1 74.92(9) . . . . ?
O6 Mn2 O5 Mn1 168.39(8) . . . . ?
C15 C14 O6 Mn3 11.9(3) . . . . ?
C13 C14 O6 Mn3 -167.40(15) . . . . ?
C15 C14 O6 Mn2 -179.09(17) . . . . ?
C13 C14 O6 Mn2 1.6(2) . . . . ?
O9 Mn3 O6 C14 105.6(2) . . . . ?
O14 Mn3 O6 C14 -126.2(2) . . . . ?
N3 Mn3 O6 C14 -17.1(2) . . . . ?
N4 Mn3 O6 C14 1.9(3) . . . . ?
O9 Mn3 O6 Mn2 -63.90(8) . . . . ?
O14 Mn3 O6 Mn2 64.29(9) . . . . ?
N3 Mn3 O6 Mn2 173.34(8) . . . . ?
N4 Mn3 O6 Mn2 -167.65(18) . . . . ?
O16 Mn2 O6 C14 -104.68(16) . . . . ?
O13 Mn2 O6 C14 168.42(16) . . . . ?
O5 Mn2 O6 C14 -3.74(14) . . . . ?
O1 Mn2 O6 C14 -15.1(2) . . . . ?
O15 Mn2 O6 C14 83.48(16) . . . . ?
O16 Mn2 O6 Mn3 67.03(9) . . . . ?
O13 Mn2 O6 Mn3 -19.87(7) . . . . ?
O5 Mn2 O6 Mn3 167.97(9) . . . . ?
O1 Mn2 O6 Mn3 156.62(8) . . . . ?
O15 Mn2 O6 Mn3 -104.81(9) . . . . ?
C14 C15 C18 N3 4.8(4) . . . . ?
C16 C15 C18 N3 -175.3(2) . . . . ?
C15 C18 N3 O7 -176.4(2) . . . . ?
C15 C18 N3 Mn3 -18.4(3) . . . . ?
O9 Mn3 N3 C18 -79.2(2) . . . . ?
O6 Mn3 N3 C18 19.7(2) . . . . ?
O14 Mn3 N3 C18 117.7(2) . . . . ?
N4 Mn3 N3 C18 -154.2(2) . . . . ?
O9 Mn3 N3 O7 76.40(18) . . . . ?
O6 Mn3 N3 O7 175.22(16) . . . . ?
O14 Mn3 N3 O7 -86.71(16) . . . . ?
N4 Mn3 N3 O7 1.32(15) . . . . ?
C18 N3 O7 C19 -120.8(2) . . . . ?
Mn3 N3 O7 C19 79.5(2) . . . . ?
N3 O7 C19 C20 -63.2(3) . . . . ?
O7 C19 C20 O8 -52.2(3) . . . . ?
C19 C20 O8 N4 80.2(2) . . . . ?
C20 O8 N4 C21 -158.7(2) . . . . ?
C20 O8 N4 Mn3 17.0(2) . . . . ?
O9 Mn3 N4 C21 -15.4(2) . . . . ?
O6 Mn3 N4 C21 91.6(3) . . . . ?
O14 Mn3 N4 C21 -139.2(2) . . . . ?
N3 Mn3 N4 C21 110.5(2) . . . . ?
O9 Mn3 N4 O8 169.67(17) . . . . ?
O6 Mn3 N4 O8 -83.4(3) . . . . ?
O14 Mn3 N4 O8 45.90(17) . . . . ?
N3 Mn3 N4 O8 -64.41(17) . . . . ?
O8 N4 C21 C22 -176.1(2) . . . . ?
Mn3 N4 C21 C22 8.2(4) . . . . ?
N4 C21 C22 C27 -176.1(2) . . . . ?
N4 C21 C22 C23 4.8(4) . . . . ?
C27 C22 C23 O9 177.9(2) . . . . ?
C21 C22 C23 O9 -3.1(4) . . . . ?
C27 C22 C23 C24 -1.7(4) . . . . ?
C21 C22 C23 C24 177.3(2) . . . . ?
O9 C23 C24 O10 1.7(3) . . . . ?
C22 C23 C24 O10 -178.7(2) . . . . ?
O9 C23 C24 C25 -178.1(2) . . . . ?
C22 C23 C24 C25 1.5(4) . . . . ?
O10 C24 C25 C26 180.0(3) . . . . ?
C23 C24 C25 C26 -0.3(4) . . . . ?
C24 C25 C26 C27 -0.8(5) . . . . ?
C25 C26 C27 C22 0.6(5) . . . . ?
C23 C22 C27 C26 0.7(4) . . . . ?
C21 C22 C27 C26 -178.3(3) . . . . ?
C22 C23 O9 Mn3 -13.8(3) . . . . ?
C24 C23 O9 Mn3 165.75(16) . . . . ?
O6 Mn3 O9 C23 -142.80(19) . . . . ?
O14 Mn3 O9 C23 105.3(2) . . . . ?
N3 Mn3 O9 C23 -55.6(2) . . . . ?
N4 Mn3 O9 C23 18.79(19) . . . . ?
C25 C24 O10 C28 -12.1(4) . . . . ?
C23 C24 O10 C28 168.1(2) . . . . ?
O1 Mn1 O11 C29 108.98(16) . . . . ?
O5 Mn1 O11 C29 -176.53(16) . . . . ?
N2 Mn1 O11 C29 -96.71(17) . . . . ?
N1 Mn1 O11 C29 26.4(2) . . . . ?
O12 Mn1 O11 C29 -1.18(15) . . . . ?
O1 Mn1 O12 C29 -81.13(17) . . . . ?
O5 Mn1 O12 C29 9.5(2) . . . . ?
O11 Mn1 O12 C29 1.21(15) . . . . ?
N2 Mn1 O12 C29 98.47(16) . . . . ?
N1 Mn1 O12 C29 -161.88(16) . . . . ?
Mn1 O12 C29 O11 -2.0(3) . . . . ?
Mn1 O12 C29 C30 179.5(3) . . . . ?
Mn1 O11 C29 O12 2.2(3) . . . . ?
Mn1 O11 C29 C30 -179.3(2) . . . . ?
O1 Mn1 C29 O12 106.85(16) . . . . ?
O5 Mn1 C29 O12 -173.97(14) . . . . ?
O11 Mn1 C29 O12 -177.9(3) . . . . ?
N2 Mn1 C29 O12 -87.84(17) . . . . ?
N1 Mn1 C29 O12 19.93(18) . . . . ?
O1 Mn1 C29 O11 -75.25(17) . . . . ?
O5 Mn1 C29 O11 3.93(18) . . . . ?
N2 Mn1 C29 O11 90.06(16) . . . . ?
N1 Mn1 C29 O11 -162.17(15) . . . . ?
O12 Mn1 C29 O11 177.9(3) . . . . ?
O1 Mn1 C29 C30 -69(2) . . . . ?
O5 Mn1 C29 C30 10(2) . . . . ?
O11 Mn1 C29 C30 6(2) . . . . ?
N2 Mn1 C29 C30 97(2) . . . . ?
N1 Mn1 C29 C30 -156(2) . . . . ?
O12 Mn1 C29 C30 -176(2) . . . . ?
O16 Mn2 O13 C31 -156.6(2) . . . . ?
O5 Mn2 O13 C31 -56.3(3) . . . . ?
O1 Mn2 O13 C31 112.6(2) . . . . ?
O15 Mn2 O13 C31 23.1(2) . . . . ?
O6 Mn2 O13 C31 -70.7(2) . . . . ?
O9 Mn3 O14 C31 55.81(19) . . . . ?
O6 Mn3 O14 C31 -56.98(17) . . . . ?
N3 Mn3 O14 C31 -141.05(16) . . . . ?
N4 Mn3 O14 C31 137.74(16) . . . . ?
Mn2 O13 C31 O14 94.6(3) . . . . ?
Mn2 O13 C31 C32 -85.0(3) . . . . ?
Mn3 O14 C31 O13 -3.0(3) . . . . ?
Mn3 O14 C31 C32 176.6(2) . . . . ?
O16 Mn2 O15 C33 -72.8(5) . . . . ?
O13 Mn2 O15 C33 -74.7(2) . . . . ?
O5 Mn2 O15 C33 74.3(2) . . . . ?
O1 Mn2 O15 C33 145.0(2) . . . . ?
O6 Mn2 O15 C33 2.0(2) . . . . ?
O13 Mn2 O16 C34 -146.67(19) . . . . ?
O5 Mn2 O16 C34 64.73(19) . . . . ?
O1 Mn2 O16 C34 -6.39(19) . . . . ?
O15 Mn2 O16 C34 -148.5(4) . . . . ?
O6 Mn2 O16 C34 136.12(19) . . . . ?
